data_7058750
loop_
_publ_author_name
'Ouyang, Yunyun'
'Zhang, Yi'
'Luo, Zheng'
'Li, Xing'
'Duan, Abing'
'Dong, Shengyi'

_publ_section_title
;
 Differences in solubilities, crystal structures, NMR spectra and
 fluorescence emissions induced by potassium cation/benzo-21-crown-7
 molecular recognition
;
_journal_issue 36
_journal_name_full 'New Journal of Chemistry'
_journal_page_first 14299
_journal_paper_doi 10.1039/C9NJ03208H
_journal_volume 43
_journal_year 2019
_chemical_formula_moiety 'C23 H24.5 K N O9, F6 P'
_chemical_formula_sum 'C23 H24.5 F6 K N O9 P'
_chemical_formula_weight 643.00
_space_group_crystal_system monoclinic
_space_group_IT_number 14
_space_group_name_Hall '-P 2yn'
_space_group_name_H-M_alt 'P 1 21/n 1'
_symmetry_space_group_name_Hall '-P 2yn'
_symmetry_space_group_name_H-M 'P 1 21/n 1'
_atom_sites_solution_hydrogens geom
_audit_creation_date 2019-04-02
_audit_creation_method
;
Olex2 1.2
(compiled 2018.05.29 svn.r3508 for OlexSys, GUI svn.r5506)
;
_audit_update_record
;
2019-06-14 deposited with the CCDC.    2019-08-08 downloaded from the CCDC.
;
_cell_angle_alpha 90
_cell_angle_beta 113.509(3)
_cell_angle_gamma 90
_cell_formula_units_Z 4
_cell_length_a 13.5206(11)
_cell_length_b 14.1906(12)
_cell_length_c 15.6156(16)
_cell_measurement_reflns_used 9168
_cell_measurement_temperature 296(2)
_cell_measurement_theta_max 27.53
_cell_measurement_theta_min 2.57
_cell_volume 2747.4(4)
_computing_molecular_graphics 'Olex2 (Dolomanov et al., 2009)'
_computing_publication_material 'Olex2 (Dolomanov et al., 2009)'
_computing_structure_refinement 'ShelXL (Sheldrick, 2015)'
_computing_structure_solution 'SHELXT 2014/5 (Sheldrick, 2014)'
_diffrn_ambient_temperature 296.15
_diffrn_measured_fraction_theta_full 0.997
_diffrn_measured_fraction_theta_max 0.993
_diffrn_measurement_device_type 'CCD area detector'
_diffrn_measurement_method '\f and \w scans'
_diffrn_radiation_type MoK\a
_diffrn_radiation_wavelength 0.71073
_diffrn_reflns_av_R_equivalents 0.0478
_diffrn_reflns_av_unetI/netI 0.0506
_diffrn_reflns_Laue_measured_fraction_full 0.997
_diffrn_reflns_Laue_measured_fraction_max 0.993
_diffrn_reflns_limit_h_max 17
_diffrn_reflns_limit_h_min -17
_diffrn_reflns_limit_k_max 17
_diffrn_reflns_limit_k_min -18
_diffrn_reflns_limit_l_max 18
_diffrn_reflns_limit_l_min -20
_diffrn_reflns_number 23869
_diffrn_reflns_point_group_measured_fraction_full 0.997
_diffrn_reflns_point_group_measured_fraction_max 0.993
_diffrn_reflns_theta_full 25.242
_diffrn_reflns_theta_max 27.669
_diffrn_reflns_theta_min 2.181
_diffrn_standards_number 0
_exptl_absorpt_coefficient_mu 0.344
_exptl_absorpt_correction_T_max 0.842
_exptl_absorpt_correction_T_min 0.759
_exptl_absorpt_correction_type multi-scan
_exptl_crystal_colour 'clear light green'
_exptl_crystal_colour_lustre clear
_exptl_crystal_colour_modifier light
_exptl_crystal_colour_primary green
_exptl_crystal_density_diffrn 1.555
_exptl_crystal_description cube
_exptl_crystal_F_000 1318
_exptl_crystal_size_max 0.8
_exptl_crystal_size_mid 0.7
_exptl_crystal_size_min 0.5
_refine_diff_density_max 0.993
_refine_diff_density_min -1.005
_refine_diff_density_rms 0.104
_refine_ls_extinction_method none
_refine_ls_goodness_of_fit_ref 1.032
_refine_ls_hydrogen_treatment constr
_refine_ls_matrix_type full
_refine_ls_number_parameters 390
_refine_ls_number_reflns 6368
_refine_ls_number_restraints 379
_refine_ls_restrained_S_all 1.061
_refine_ls_R_factor_all 0.1373
_refine_ls_R_factor_gt 0.1110
_refine_ls_shift/su_max 0.000
_refine_ls_shift/su_mean 0.000
_refine_ls_structure_factor_coef Fsqd
_refine_ls_weighting_details 'w=1/[\s^2^(Fo^2^)+(0.1555P)^2^+9.4321P] where P=(Fo^2^+2Fc^2^)/3'
_refine_ls_weighting_scheme calc
_refine_ls_wR_factor_gt 0.2996
_refine_ls_wR_factor_ref 0.3214
_reflns_Friedel_coverage 0.000
_reflns_number_gt 4700
_reflns_number_total 6368
_reflns_threshold_expression 'I > 2\s(I)'
_cod_data_source_file c9nj03208h2.cif
_cod_data_source_block a
_cod_depositor_comments 'Adding full bibliography for 7058749--7058750.cif.'
_cod_original_formula_sum 'C23 H24.50 F6 K N O9 P'
_cod_database_code 7058750
_shelx_shelxl_version_number 2018/3
_shelx_space_group_comment
;
The symmetry employed for this shelxl refinement is uniquely defined
by the following loop, which should always be used as a source of
symmetry information in preference to the above space-group names.
They are only intended as comments.
;
_shelx_estimated_absorpt_t_max 0.847
_shelx_estimated_absorpt_t_min 0.771
_olex2_refinement_description
;
1. Fixed Uiso
 At 1.2 times of:
  All C(H) groups, All C(H,H) groups, All C(H,H,H) groups
2. Rigid bond restraints
 C1, C0AA
 with sigma for 1-2 distances of 0.01 and sigma for 1-3 distances of 0.02
3. Uiso/Uaniso restraints and constraints
C00B \\sim C00C \\sim C00D \\sim C00E \\sim C00F \\sim C00G \\sim C00H \\sim
C00I \\sim C00K \\sim C00M \\sim C00P \\sim C00R \\sim C00S \\sim C00T \\sim
C00V \\sim C00W \\sim C00X \\sim C00Z \\sim C011 \\sim C014 \\sim C0 \\sim C1
\\sim C0AA \\sim C15: within 3.8A with sigma of 0.01 and sigma for terminal
atoms of 0.02
4. Others
 Sof(H00V)=Sof(O0)=1-FVAR(1)
 Sof(O010)=FVAR(1)
 Sof(C0)=Sof(H0)=Sof(H15)=1-FVAR(2)
 Sof(C014)=Sof(H01C)=Sof(H01D)=Sof(H15A)=Sof(H15B)=FVAR(2)
5.a Secondary CH2 refined with riding coordinates:
 C00M(H00A,H00B), C00P(H00D,H00E), C00R(H00G,H00J), C00T(H00K,H00L), C00X(H00M,
 H00N), C00Z(H00O,H00P), C011(H01A,H01B), C014(H01C,H01D), C15(H15A,H15B)
5.b Aromatic/amide H refined with riding coordinates:
 C00C(H00C), C00F(H00F), C00H(H00H), C00I(H00I), C00S(H00S), C00V(H00V),
 C00W(H00W), C0(H0), C0AA(H0AA), C15(H15)
;
_olex2_submission_special_instructions 'No special instructions were received'

loop_
_space_group_symop_operation_xyz
'x, y, z'
'-x+1/2, y+1/2, -z+1/2'
'-x, -y, -z'
'x-1/2, -y-1/2, z-1/2'

loop_
_atom_site_label
_atom_site_type_symbol
_atom_site_fract_x
_atom_site_fract_y
_atom_site_fract_z
_atom_site_U_iso_or_equiv
_atom_site_adp_type
_atom_site_occupancy
_atom_site_site_symmetry_order
_atom_site_calc_flag
_atom_site_refinement_flags_posn
_atom_site_refinement_flags_adp
_atom_site_refinement_flags_occupancy
_atom_site_disorder_assembly
_atom_site_disorder_group
K001 K 0.37529(9) 0.19204(7) 0.67193(9) 0.0466(3) Uani 1 1 d . . . . .
P002 P 0.60819(17) 0.71240(11) 0.82497(12) 0.0761(7) Uani 1 1 d . . . . .
O003 O 0.7043(3) 0.6067(2) 0.3682(3) 0.0412(8) Uani 1 1 d . . . . .
O004 O 0.4450(3) 0.9284(2) 0.2216(3) 0.0452(8) Uani 1 1 d . . . . .
O005 O 0.6040(3) 0.4177(2) 0.6305(2) 0.0455(8) Uani 1 1 d . . . . .
O006 O 0.7209(3) 0.6922(2) 0.5185(3) 0.0560(11) Uani 1 1 d . . . . .
O007 O 0.6737(3) 0.6926(2) 0.1933(3) 0.0518(9) Uani 1 1 d . . . . .
O008 O 0.5839(4) 0.8727(3) 0.1390(3) 0.0573(10) Uani 1 1 d . . . . .
O009 O 0.5426(3) 0.2962(3) 0.6814(3) 0.0561(10) Uani 1 1 d . . . . .
O00A O 0.5764(3) 0.9815(3) 0.4070(4) 0.0797(16) Uani 1 1 d . . . . .
C00B C 0.6768(3) 0.5549(3) 0.4285(3) 0.0368(9) Uani 1 1 d . U . . .
C00C C 0.6415(3) 0.4628(3) 0.4147(3) 0.0358(9) Uani 1 1 d . U . . .
H00C H 0.634135 0.432253 0.359831 0.043 Uiso 1 1 calc R . . . .
C00D C 0.6168(3) 0.4146(3) 0.4813(3) 0.0364(9) Uani 1 1 d . U . . .
C00E C 0.6279(3) 0.4610(3) 0.5615(3) 0.0379(9) Uani 1 1 d . U . . .
C00F C 0.5532(4) 0.2779(3) 0.5358(4) 0.0427(10) Uani 1 1 d . U . . .
H00F H 0.527570 0.216343 0.527093 0.051 Uiso 1 1 calc R . . . .
C00G C 0.6871(4) 0.6015(3) 0.5122(3) 0.0409(10) Uani 1 1 d . U . . .
C00H C 0.5785(4) 0.3193(3) 0.4702(4) 0.0394(9) Uani 1 1 d . U . . .
H00H H 0.571283 0.285820 0.416826 0.047 Uiso 1 1 calc R . . . .
C00I C 0.6617(4) 0.5551(3) 0.5785(3) 0.0422(10) Uani 1 1 d . U . . .
H00I H 0.666931 0.585405 0.632959 0.051 Uiso 1 1 calc R . . . .
C00K C 0.5650(4) 0.3273(3) 0.6189(4) 0.0433(10) Uani 1 1 d . U . . .
F00L F 0.6717(5) 0.8042(3) 0.8638(6) 0.140(3) Uani 1 1 d . . . . .
C00M C 0.4071(5) 0.9817(4) 0.2793(5) 0.0563(13) Uani 1 1 d . U . . .
H00A H 0.379127 0.938994 0.312737 0.068 Uiso 1 1 calc R . . . .
H00B H 0.348263 1.021673 0.240178 0.068 Uiso 1 1 calc R . . . .
F00N F 0.6424(7) 0.6718(4) 0.9232(4) 0.141(3) Uani 1 1 d . . . . .
F00O F 0.7135(6) 0.6645(4) 0.8208(5) 0.137(3) Uani 1 1 d . . . . .
C00P C 0.7091(5) 0.7569(4) 0.1405(5) 0.0563(12) Uani 1 1 d . U . . .
H00D H 0.737774 0.722117 0.102016 0.068 Uiso 1 1 calc R . . . .
H00E H 0.765773 0.797043 0.182468 0.068 Uiso 1 1 calc R . . . .
C00R C 0.7078(5) 0.5575(4) 0.2895(4) 0.0523(11) Uani 1 1 d . U . . .
H00G H 0.635986 0.537059 0.248614 0.063 Uiso 1 1 calc R . . . .
H00J H 0.753554 0.502276 0.310229 0.063 Uiso 1 1 calc R . . . .
C00S C 0.6494(6) 1.0301(5) 0.4848(5) 0.0679(15) Uani 1 1 d . U . . .
H00S H 0.645299 1.094247 0.494953 0.081 Uiso 1 1 calc R . . . .
C00T C 0.6169(6) 0.8148(4) 0.0810(5) 0.0622(13) Uani 1 1 d . U . . .
H00K H 0.637648 0.853709 0.039865 0.075 Uiso 1 1 calc R . . . .
H00L H 0.557845 0.774439 0.042936 0.075 Uiso 1 1 calc R . . . .
F00U F 0.5093(5) 0.7627(5) 0.8260(9) 0.208(5) Uani 1 1 d . . . . .
C00V C 0.7316(5) 0.9685(5) 0.5471(5) 0.0666(15) Uani 1 1 d . U . . .
H00V H 0.801887 0.985561 0.585183 0.080 Uiso 0.554(10) 1 calc R . P A 2
C00W C 0.7518(5) 0.6226(4) 0.2388(5) 0.0610(13) Uani 1 1 d . U . . .
H00W H 0.819629 0.618142 0.237137 0.073 Uiso 1 1 calc R . . . .
C00X C 0.4932(5) 1.0418(4) 0.3483(5) 0.0655(15) Uani 1 1 d . U . . .
H00M H 0.521603 1.085355 0.315875 0.079 Uiso 1 1 calc R . . . .
H00N H 0.463614 1.077979 0.385245 0.079 Uiso 1 1 calc R . . . .
C00Z C 0.4524(6) 0.9802(4) 0.1471(5) 0.0660(14) Uani 1 1 d . U . . .
H00O H 0.509490 1.026686 0.171063 0.079 Uiso 1 1 calc R . . . .
H00P H 0.385036 1.012795 0.112846 0.079 Uiso 1 1 calc R . . . .
O010 O 0.7901(5) 0.8869(4) 0.5285(5) 0.033(2) Uani 0.446(10) 1 d . . P A 1
C011 C 0.4760(6) 0.9128(5) 0.0844(5) 0.0719(15) Uani 1 1 d . U . . .
H01A H 0.422151 0.863214 0.064301 0.086 Uiso 1 1 calc R . . . .
H01B H 0.475642 0.945175 0.029606 0.086 Uiso 1 1 calc R . . . .
F012 F 0.5893(10) 0.7569(7) 0.7270(5) 0.217(5) Uani 1 1 d . . . . .
F013 F 0.5547(8) 0.6202(5) 0.7824(7) 0.224(6) Uani 1 1 d . . . . .
C014 C 0.8473(9) 0.8174(7) 0.5942(8) 0.043(2) Uani 0.473(13) 1 d . U P A 1
H01C H 0.891951 0.846525 0.653244 0.052 Uiso 0.473(13) 1 calc R . P A 1
H01D H 0.893583 0.781952 0.571824 0.052 Uiso 0.473(13) 1 calc R . P A 1
O0 O 0.6905(4) 0.8866(4) 0.5406(4) 0.0385(17) Uani 0.554(10) 1 d . . P A 2
C0 C 0.7752(8) 0.8325(6) 0.6093(7) 0.045(2) Uani 0.527(13) 1 d . U P A 2
H0 H 0.841237 0.857493 0.648866 0.054 Uiso 0.527(13) 1 calc R . P A 2
N0AA N 0.1715(4) 0.1247(5) 0.6312(5) 0.079(2) Uani 1 1 d . . . . .
C1 C 0.1018(12) 0.0959(11) 0.5874(14) 0.162(5) Uani 1 1 d . U . . .
C0AA C -0.0013(14) 0.0377(10) 0.5131(16) 0.180(5) Uani 1 1 d . U . . .
H0AA H -0.067726 0.068134 0.490097 0.216 Uiso 1 1 calc R . . . .
C15 C 0.7464(6) 0.7382(4) 0.6096(4) 0.0720(17) Uani 1 1 d . U . . .
H15A H 0.777604 0.695453 0.662083 0.086 Uiso 0.473(13) 1 calc R . P A 1
H15B H 0.685634 0.771688 0.613154 0.086 Uiso 0.473(13) 1 calc R . P A 1
H15 H 0.743661 0.707707 0.661348 0.086 Uiso 0.527(13) 1 calc R . P A 2

loop_
_atom_site_aniso_label
_atom_site_aniso_U_11
_atom_site_aniso_U_22
_atom_site_aniso_U_33
_atom_site_aniso_U_23
_atom_site_aniso_U_13
_atom_site_aniso_U_12
K001 0.0443(6) 0.0306(5) 0.0620(7) 0.0014(5) 0.0179(5) -0.0056(4)
P002 0.0876(12) 0.0411(8) 0.0552(10) -0.0110(7) -0.0183(8) 0.0170(8)
O003 0.0470(18) 0.0240(15) 0.053(2) 0.0002(13) 0.0206(16) 0.0013(13)
O004 0.056(2) 0.0267(15) 0.058(2) 0.0002(14) 0.0283(17) -0.0015(14)
O005 0.0450(18) 0.0383(18) 0.045(2) 0.0001(14) 0.0093(15) 0.0047(14)
O006 0.071(2) 0.0225(15) 0.043(2) -0.0013(13) -0.0100(17) -0.0032(15)
O007 0.064(2) 0.0380(18) 0.075(3) -0.0028(17) 0.050(2) -0.0073(16)
O008 0.074(3) 0.044(2) 0.073(3) -0.0020(19) 0.050(2) -0.0053(18)
O009 0.057(2) 0.057(2) 0.051(2) 0.0036(18) 0.0180(18) -0.0039(18)
O00A 0.048(2) 0.073(3) 0.110(4) -0.064(3) 0.023(2) -0.012(2)
C00B 0.0345(18) 0.0229(17) 0.047(2) 0.0002(15) 0.0093(16) 0.0060(14)
C00C 0.0352(18) 0.0221(16) 0.046(2) -0.0019(15) 0.0125(16) 0.0057(14)
C00D 0.0293(17) 0.0259(17) 0.047(2) 0.0016(16) 0.0077(16) 0.0054(14)
C00E 0.0315(18) 0.0296(18) 0.044(2) 0.0042(16) 0.0060(16) 0.0081(15)
C00F 0.037(2) 0.0295(19) 0.055(2) 0.0014(18) 0.0119(19) 0.0024(16)
C00G 0.0423(19) 0.0218(17) 0.043(2) -0.0017(15) 0.0005(17) 0.0025(15)
C00H 0.0365(19) 0.0275(18) 0.052(2) 0.0027(17) 0.0151(17) 0.0039(15)
C00I 0.044(2) 0.0297(19) 0.038(2) -0.0029(16) 0.0005(17) 0.0074(16)
C00K 0.036(2) 0.037(2) 0.051(2) 0.0075(19) 0.0119(18) 0.0039(17)
F00L 0.121(4) 0.052(3) 0.185(7) -0.009(3) -0.004(4) 0.007(3)
C00M 0.058(3) 0.041(2) 0.080(3) -0.013(2) 0.038(2) -0.007(2)
F00N 0.232(8) 0.106(4) 0.093(4) 0.026(3) 0.072(4) 0.101(5)
F00O 0.188(7) 0.100(4) 0.155(6) 0.051(4) 0.100(5) 0.071(4)
C00P 0.075(3) 0.044(2) 0.077(3) -0.003(2) 0.058(3) -0.005(2)
C00R 0.061(3) 0.034(2) 0.074(3) -0.004(2) 0.040(2) 0.007(2)
C00S 0.090(3) 0.047(3) 0.066(3) -0.023(2) 0.031(3) -0.031(3)
C00T 0.089(3) 0.055(3) 0.069(3) 0.001(2) 0.059(3) -0.004(3)
F00U 0.093(4) 0.106(5) 0.415(16) 0.074(7) 0.091(7) 0.059(4)
C00V 0.055(3) 0.058(3) 0.081(3) -0.042(3) 0.022(2) -0.011(2)
C00W 0.070(3) 0.047(3) 0.089(3) 0.004(2) 0.056(3) 0.010(2)
C00X 0.063(3) 0.045(3) 0.092(4) -0.030(3) 0.035(3) -0.008(2)
C00Z 0.083(3) 0.045(3) 0.083(3) 0.017(3) 0.047(3) 0.009(3)
O010 0.037(4) 0.028(3) 0.034(4) -0.007(3) 0.013(3) -0.004(3)
C011 0.093(4) 0.065(3) 0.071(3) 0.022(3) 0.047(3) 0.012(3)
F012 0.326(13) 0.191(8) 0.082(4) 0.041(5) 0.026(6) 0.125(9)
F013 0.203(9) 0.082(4) 0.248(10) -0.072(5) -0.058(7) -0.017(5)
C014 0.046(4) 0.034(4) 0.042(4) -0.011(3) 0.008(3) -0.005(3)
O0 0.035(3) 0.025(3) 0.047(4) 0.001(2) 0.008(2) -0.001(2)
C0 0.049(4) 0.031(3) 0.044(4) -0.010(3) 0.007(3) -0.006(3)
N0AA 0.047(3) 0.110(5) 0.083(4) -0.041(4) 0.030(3) -0.045(3)
C1 0.130(8) 0.131(9) 0.266(16) -0.038(10) 0.122(10) -0.007(7)
C0AA 0.137(8) 0.133(10) 0.287(16) -0.061(10) 0.103(10) -0.007(8)
C15 0.093(3) 0.033(2) 0.047(3) -0.004(2) -0.017(2) -0.002(2)

loop_
_atom_type_symbol
_atom_type_description
_atom_type_scat_dispersion_real
_atom_type_scat_dispersion_imag
_atom_type_scat_source
C C 0.0033 0.0016 'International Tables Vol C Tables 4.2.6.8 and 6.1.1.4'
H H 0.0000 0.0000 'International Tables Vol C Tables 4.2.6.8 and 6.1.1.4'
F F 0.0171 0.0103 'International Tables Vol C Tables 4.2.6.8 and 6.1.1.4'
K K 0.2009 0.2494 'International Tables Vol C Tables 4.2.6.8 and 6.1.1.4'
N N 0.0061 0.0033 'International Tables Vol C Tables 4.2.6.8 and 6.1.1.4'
O O 0.0106 0.0060 'International Tables Vol C Tables 4.2.6.8 and 6.1.1.4'
P P 0.1023 0.0942 'International Tables Vol C Tables 4.2.6.8 and 6.1.1.4'

loop_
_geom_angle_atom_site_label_1
_geom_angle_atom_site_label_2
_geom_angle_atom_site_label_3
_geom_angle
_geom_angle_site_symmetry_1
_geom_angle_site_symmetry_3
O003 K001 O006 48.81(10) 3_666 3_666
O003 K001 O010 94.31(14) 3_666 3_666
O003 K001 O0 100.46(12) 3_666 3_666
O004 K001 O003 145.47(10) 3_666 3_666
O004 K001 O006 141.05(12) 3_666 3_666
O004 K001 O007 107.15(12) 3_666 3_666
O004 K001 O008 57.15(11) 3_666 3_666
O004 K001 O00A 58.00(13) 3_666 3_666
O004 K001 O010 116.70(14) 3_666 3_666
O004 K001 O0 101.98(12) 3_666 3_666
O006 K001 O010 53.72(13) 3_666 3_666
O006 K001 O0 51.99(12) 3_666 3_666
O007 K001 O003 57.36(10) 3_666 3_666
O007 K001 O006 104.85(12) 3_666 3_666
O007 K001 O010 128.21(15) 3_666 3_666
O007 K001 O0 150.22(14) 3_666 3_666
O008 K001 O003 114.42(11) 3_666 3_666
O008 K001 O006 161.11(12) 3_666 3_666
O008 K001 O007 57.24(11) 3_666 3_666
O008 K001 O00A 100.11(15) 3_666 3_666
O008 K001 O010 130.29(15) 3_666 3_666
O008 K001 O0 141.45(13) 3_666 3_666
O009 K001 O003 73.21(11) . 3_666
O009 K001 O004 78.17(11) . 3_666
O009 K001 O006 77.69(12) . 3_666
O009 K001 O007 94.59(12) . 3_666
O009 K001 O008 107.72(13) . 3_666
O009 K001 O00A 99.38(13) . 3_666
O009 K001 O010 119.44(15) . 3_666
O009 K001 O0 97.32(14) . 3_666
O009 K001 N0AA 164.14(19) . .
O00A K001 O003 145.38(15) 3_666 3_666
O00A K001 O006 96.71(14) 3_666 3_666
O00A K001 O007 156.38(15) 3_666 3_666
O00A K001 O010 59.21(15) 3_666 3_666
O00A K001 O0 45.98(15) 3_666 3_666
O010 K001 O0 25.44(15) 3_666 3_666
N0AA K001 O003 92.27(18) . 3_666
N0AA K001 O004 117.63(18) . 3_666
N0AA K001 O006 87.98(18) . 3_666
N0AA K001 O007 82.40(15) . 3_666
N0AA K001 O008 83.82(17) . 3_666
N0AA K001 O00A 88.93(17) . 3_666
N0AA K001 O010 53.97(18) . 3_666
N0AA K001 O0 78.71(16) . 3_666
F00L P002 F00O 90.6(4) . .
F00L P002 F012 83.8(5) . .
F00N P002 F00L 91.5(4) . .
F00N P002 F00O 87.9(3) . .
F00N P002 F012 172.4(6) . .
F00U P002 F00L 87.3(4) . .
F00U P002 F00N 94.7(5) . .
F00U P002 F00O 176.7(4) . .
F00U P002 F012 91.1(6) . .
F012 P002 F00O 86.2(5) . .
F013 P002 F00L 173.8(6) . .
F013 P002 F00N 90.9(5) . .
F013 P002 F00O 83.8(5) . .
F013 P002 F00U 98.2(6) . .
F013 P002 F012 93.2(6) . .
C00B O003 K001 118.8(2) . 3_666
C00B O003 C00R 116.3(4) . .
C00R O003 K001 114.4(3) . 3_666
C00M O004 K001 112.6(3) . 3_666
C00Z O004 K001 117.5(3) . 3_666
C00Z O004 C00M 114.0(4) . .
C00K O005 C00E 120.6(4) . .
C00G O006 K001 114.9(3) . 3_666
C00G O006 C15 115.6(5) . .
C15 O006 K001 121.6(3) . 3_666
C00P O007 K001 106.2(3) . 3_666
C00W O007 K001 111.5(3) . 3_666
C00W O007 C00P 112.4(4) . .
C00T O008 K001 118.7(4) . 3_666
C00T O008 C011 110.1(5) . .
C011 O008 K001 116.7(3) . 3_666
C00K O009 K001 129.5(3) . .
C00S O00A K001 125.3(4) . 3_666
C00S O00A C00X 111.4(5) . .
C00X O00A K001 119.0(3) . 3_666
O003 C00B C00C 125.3(4) . .
O003 C00B C00G 115.6(4) . .
C00C C00B C00G 119.1(5) . .
C00B C00C H00C 119.3 . .
C00B C00C C00D 121.4(4) . .
C00D C00C H00C 119.3 . .
C00C C00D C00H 123.8(4) . .
C00E C00D C00C 118.4(4) . .
C00E C00D C00H 117.8(4) . .
O005 C00E C00I 115.8(4) . .
C00D C00E O005 121.5(4) . .
C00D C00E C00I 122.7(5) . .
C00H C00F H00F 119.6 . .
C00H C00F C00K 120.7(4) . .
C00K C00F H00F 119.6 . .
O006 C00G C00B 114.6(5) . .
O006 C00G C00I 125.1(5) . .
C00I C00G C00B 120.3(4) . .
C00D C00H H00H 119.6 . .
C00F C00H C00D 120.8(5) . .
C00F C00H H00H 119.6 . .
C00E C00I H00I 120.9 . .
C00G C00I C00E 118.2(5) . .
C00G C00I H00I 120.9 . .
O005 C00K C00F 118.5(5) . .
O009 C00K O005 116.0(5) . .
O009 C00K C00F 125.5(5) . .
O004 C00M H00A 109.0 . .
O004 C00M H00B 109.0 . .
O004 C00M C00X 112.8(5) . .
H00A C00M H00B 107.8 . .
C00X C00M H00A 109.0 . .
C00X C00M H00B 109.0 . .
O007 C00P H00D 109.9 . .
O007 C00P H00E 109.9 . .
O007 C00P C00T 109.0(5) . .
H00D C00P H00E 108.3 . .
C00T C00P H00D 109.9 . .
C00T C00P H00E 109.9 . .
O003 C00R H00G 110.1 . .
O003 C00R H00J 110.1 . .
O003 C00R C00W 108.2(4) . .
H00G C00R H00J 108.4 . .
C00W C00R H00G 110.1 . .
C00W C00R H00J 110.1 . .
O00A C00S H00S 124.0 . .
O00A C00S C00V 111.9(5) . .
C00V C00S H00S 124.0 . .
O008 C00T C00P 108.9(5) . .
O008 C00T H00K 109.9 . .
O008 C00T H00L 109.9 . .
C00P C00T H00K 109.9 . .
C00P C00T H00L 109.9 . .
H00K C00T H00L 108.3 . .
C00S C00V H00V 126.1 . .
C00S C00V O010 131.5(6) . .
O0 C00V C00S 107.7(5) . .
O0 C00V H00V 126.1 . .
O007 C00W C00R 109.1(4) . .
O007 C00W H00W 125.5 . .
C00R C00W H00W 125.5 . .
O00A C00X C00M 108.0(5) . .
O00A C00X H00M 110.1 . .
O00A C00X H00N 110.1 . .
C00M C00X H00M 110.1 . .
C00M C00X H00N 110.1 . .
H00M C00X H00N 108.4 . .
O004 C00Z H00O 110.1 . .
O004 C00Z H00P 110.1 . .
O004 C00Z C011 108.1(5) . .
H00O C00Z H00P 108.4 . .
C011 C00Z H00O 110.1 . .
C011 C00Z H00P 110.1 . .
C00V O010 K001 103.9(4) . 3_666
C014 O010 K001 115.3(5) . 3_666
C014 O010 C00V 125.4(7) . .
O008 C011 C00Z 106.8(6) . .
O008 C011 H01A 110.4 . .
O008 C011 H01B 110.4 . .
C00Z C011 H01A 110.4 . .
C00Z C011 H01B 110.4 . .
H01A C011 H01B 108.6 . .
O010 C014 H01C 110.2 . .
O010 C014 H01D 110.2 . .
O010 C014 C15 107.4(7) . .
H01C C014 H01D 108.5 . .
C15 C014 H01C 110.2 . .
C15 C014 H01D 110.2 . .
C00V O0 K001 109.0(5) . 3_666
C00V O0 C0 103.6(6) . .
O0 C0 H0 124.0 . .
C15 C0 O0 112.0(7) . .
C15 C0 H0 124.0 . .
C1 N0AA K001 152.0(10) . .
N0AA C1 C0AA 172.0(14) . .
C1 C0AA H0AA 117.2 . .
C0AA C0AA C1 126(2) 3_556 .
C0AA C0AA H0AA 117.2 3_556 .
O006 C15 C014 92.5(6) . .
O006 C15 H15A 113.2 . .
O006 C15 H15B 113.2 . .
O006 C15 H15 123.9 . .
C014 C15 H15A 113.2 . .
C014 C15 H15B 113.2 . .
C0 C15 O006 112.3(7) . .
C0 C15 H15 123.9 . .
H15A C15 H15B 110.6 . .

loop_
_geom_bond_atom_site_label_1
_geom_bond_atom_site_label_2
_geom_bond_distance
_geom_bond_site_symmetry_2
K001 O003 3.028(3) 3_666
K001 O004 2.892(4) 3_666
K001 O006 3.185(4) 3_666
K001 O007 2.943(4) 3_666
K001 O008 2.926(4) 3_666
K001 O009 2.657(4) .
K001 O00A 2.941(4) 3_666
K001 O010 3.236(7) 3_666
K001 O0 3.270(6) 3_666
K001 N0AA 2.741(5) .
P002 F00L 1.545(6) .
P002 F00N 1.528(6) .
P002 F00O 1.602(7) .
P002 F00U 1.521(7) .
P002 F012 1.578(8) .
P002 F013 1.514(6) .
O003 C00B 1.359(6) .
O003 C00R 1.431(6) .
O004 C00M 1.418(6) .
O004 C00Z 1.414(7) .
O005 C00E 1.386(6) .
O005 C00K 1.371(6) .
O006 C00G 1.356(5) .
O006 C15 1.476(7) .
O007 C00P 1.434(6) .
O007 C00W 1.416(7) .
O008 C00T 1.421(7) .
O008 C011 1.478(9) .
O009 C00K 1.215(7) .
O00A C00S 1.403(7) .
O00A C00X 1.420(9) .
C00B C00C 1.378(6) .
C00B C00G 1.421(7) .
C00C H00C 0.9300 .
C00C C00D 1.392(7) .
C00D C00E 1.370(7) .
C00D C00H 1.433(6) .
C00E C00I 1.402(6) .
C00F H00F 0.9300 .
C00F C00H 1.339(7) .
C00F C00K 1.426(8) .
C00G C00I 1.382(7) .
C00H H00H 0.9300 .
C00I H00I 0.9300 .
C00M H00A 0.9700 .
C00M H00B 0.9700 .
C00M C00X 1.497(8) .
C00P H00D 0.9700 .
C00P H00E 0.9700 .
C00P C00T 1.472(9) .
C00R H00G 0.9700 .
C00R H00J 0.9700 .
C00R C00W 1.487(8) .
C00S H00S 0.9300 .
C00S C00V 1.443(10) .
C00T H00K 0.9700 .
C00T H00L 0.9700 .
C00V H00V 0.9300 .
C00V O010 1.495(9) .
C00V O0 1.275(8) .
C00W H00W 0.9300 .
C00X H00M 0.9700 .
C00X H00N 0.9700 .
C00Z H00O 0.9700 .
C00Z H00P 0.9700 .
C00Z C011 1.492(10) .
O010 C014 1.411(13) .
C011 H01A 0.9700 .
C011 H01B 0.9700 .
C014 H01C 0.9700 .
C014 H01D 0.9700 .
C014 C15 1.856(13) .
O0 C0 1.440(11) .
C0 H0 0.9300 .
C0 C15 1.394(11) .
N0AA C1 1.004(17) .
C1 C0AA 1.64(2) .
C0AA C0AA 1.15(3) 3_556
C0AA H0AA 0.9300 .
C15 H15A 0.9700 .
C15 H15B 0.9700 .
C15 H15 0.9300 .
